data_7126004
loop_
_publ_author_name
'Zhang, Jun'
'Yang, Min'
'Liu, Jin-Biao'
'He, Fu-Sheng'
'Wu, Jie'

_publ_section_title
;
 A copper-catalyzed insertion of sulfur dioxide via radical coupling.
;
_journal_issue 21
_journal_name_full 'Chemical communications (Cambridge, England)'
_journal_page_first 3225
_journal_page_last 3228
_journal_paper_doi 10.1039/d0cc00375a
_journal_volume 56
_journal_year 2020
_chemical_formula_sum 'C22 H19 Cl N2 O2 S'
_chemical_formula_weight 410.90
_space_group_crystal_system monoclinic
_space_group_IT_number 14
_space_group_name_Hall '-P 2ybc'
_space_group_name_H-M_alt 'P 1 21/c 1'
_atom_sites_solution_hydrogens mixed
_audit_creation_method SHELXL-2016/6
_audit_update_record
;
2019-11-13 deposited with the CCDC.	2020-02-13 downloaded from the CCDC.
;
_cell_angle_alpha 90
_cell_angle_beta 96.581(2)
_cell_angle_gamma 90
_cell_formula_units_Z 4
_cell_length_a 6.7878(2)
_cell_length_b 22.1588(9)
_cell_length_c 13.8692(5)
_cell_measurement_reflns_used 1422
_cell_measurement_temperature 298(2)
_cell_measurement_theta_max 31.61
_cell_measurement_theta_min 3.29
_cell_volume 2072.31(13)
_computing_cell_refinement 'Bruker SAINT'
_computing_data_collection 'Bruker APEX2'
_computing_data_reduction 'Bruker SAINT'
_computing_molecular_graphics 'Bruker SHELXTL'
_computing_publication_material 'Bruker SHELXTL'
_computing_structure_refinement 'SHELXL-2016/6 (Sheldrick, 2016)'
_computing_structure_solution 'SHELXT 2014/5 (Sheldrick, 2014)'
_diffrn_ambient_temperature 298(2)
_diffrn_measured_fraction_theta_full 0.998
_diffrn_measured_fraction_theta_max 0.998
_diffrn_measurement_device_type 'Bruker APEX-II CCD'
_diffrn_measurement_method '\f and \w scans'
_diffrn_radiation_type GaK\a
_diffrn_radiation_wavelength 1.34138
_diffrn_reflns_av_R_equivalents 0.0355
_diffrn_reflns_av_unetI/netI 0.0271
_diffrn_reflns_Laue_measured_fraction_full 0.998
_diffrn_reflns_Laue_measured_fraction_max 0.998
_diffrn_reflns_limit_h_max 7
_diffrn_reflns_limit_h_min -8
_diffrn_reflns_limit_k_max 27
_diffrn_reflns_limit_k_min -28
_diffrn_reflns_limit_l_max 17
_diffrn_reflns_limit_l_min -15
_diffrn_reflns_number 19378
_diffrn_reflns_point_group_measured_fraction_full 0.998
_diffrn_reflns_point_group_measured_fraction_max 0.998
_diffrn_reflns_theta_full 53.594
_diffrn_reflns_theta_max 57.989
_diffrn_reflns_theta_min 4.455
_exptl_absorpt_coefficient_mu 1.801
_exptl_absorpt_correction_T_max 0.752
_exptl_absorpt_correction_T_min 0.655
_exptl_absorpt_correction_type multi-scan
_exptl_absorpt_process_details sadabs
_exptl_crystal_colour colourless
_exptl_crystal_density_diffrn 1.317
_exptl_crystal_description block
_exptl_crystal_F_000 856
_exptl_crystal_size_max 0.100
_exptl_crystal_size_mid 0.080
_exptl_crystal_size_min 0.060
_refine_diff_density_max 0.430
_refine_diff_density_min -0.311
_refine_diff_density_rms 0.040
_refine_ls_extinction_method none
_refine_ls_goodness_of_fit_ref 1.063
_refine_ls_hydrogen_treatment mixed
_refine_ls_matrix_type full
_refine_ls_number_parameters 261
_refine_ls_number_reflns 4385
_refine_ls_number_restraints 0
_refine_ls_restrained_S_all 1.063
_refine_ls_R_factor_all 0.0466
_refine_ls_R_factor_gt 0.0412
_refine_ls_shift/su_max 0.000
_refine_ls_shift/su_mean 0.000
_refine_ls_structure_factor_coef Fsqd
_refine_ls_weighting_details 'w=1/[\s^2^(Fo^2^)+(0.0569P)^2^+0.6365P] where P=(Fo^2^+2Fc^2^)/3'
_refine_ls_weighting_scheme calc
_refine_ls_wR_factor_gt 0.1130
_refine_ls_wR_factor_ref 0.1173
_reflns_Friedel_coverage 0.000
_reflns_number_gt 3806
_reflns_number_total 4385
_reflns_threshold_expression 'I > 2\s(I)'
_cod_data_source_file d0cc00375a2.cif
_cod_data_source_block ga_90329a_a
_cod_depositor_comments 'Adding full bibliography for 7126004.cif.'
_cod_original_sg_symbol_H-M 'P 21/c'
_cod_database_code 7126004
_shelx_shelxl_version_number 2016/6
_shelx_space_group_comment
; 
The symmetry employed for this shelxl refinement is uniquely defined 
by the following loop, which should always be used as a source of 
symmetry information in preference to the above space-group names. 
They are only intended as comments. 
;
_shelx_estimated_absorpt_t_min 0.840
_shelx_estimated_absorpt_t_max 0.900

loop_
_space_group_symop_operation_xyz
'x, y, z'
'-x, y+1/2, -z+1/2'
'-x, -y, -z'
'x, -y-1/2, z-1/2'

loop_
_atom_site_label
_atom_site_type_symbol
_atom_site_fract_x
_atom_site_fract_y
_atom_site_fract_z
_atom_site_U_iso_or_equiv
_atom_site_adp_type
_atom_site_occupancy
_atom_site_site_symmetry_order
_atom_site_calc_flag
_atom_site_refinement_flags_posn
_atom_site_refinement_flags_adp
_atom_site_refinement_flags_occupancy
_atom_site_disorder_assembly
_atom_site_disorder_group
S1 S 0.35864(6) 0.30779(2) 0.39676(3) 0.04203(13) Uani 1 1 d . . . . .
Cl1 Cl 1.00757(9) 0.10748(3) 0.21968(5) 0.0873(2) Uani 1 1 d . . . . .
N1 N 0.3452(4) 0.26275(10) 0.60983(14) 0.0734(6) Uani 1 1 d . . . . .
H1A H 0.275(5) 0.2944(14) 0.589(2) 0.091(9) Uiso 1 1 d . . . . .
H1B H 0.346(4) 0.2495(11) 0.665(2) 0.067(7) Uiso 1 1 d . . . . .
N2 N 0.6623(4) 0.52677(10) 0.38301(18) 0.0921(7) Uani 1 1 d . . . . .
O1 O 0.2869(2) 0.29034(6) 0.29890(9) 0.0553(3) Uani 1 1 d . . . . .
O2 O 0.2152(2) 0.33353(6) 0.45402(10) 0.0572(3) Uani 1 1 d . . . . .
C1 C 0.4575(3) 0.23371(8) 0.55176(13) 0.0474(4) Uani 1 1 d . . . . .
C2 C 0.4757(2) 0.24680(7) 0.45701(12) 0.0412(3) Uani 1 1 d . . . . .
C3 C 0.5711(3) 0.18089(8) 0.59784(12) 0.0478(4) Uani 1 1 d . . . . .
C4 C 0.4829(3) 0.12310(8) 0.59316(13) 0.0486(4) Uani 1 1 d . . . . .
C5 C 0.2876(3) 0.11277(9) 0.54779(16) 0.0594(5) Uani 1 1 d . . . . .
H5 H 0.212574 0.144544 0.519316 0.071 Uiso 1 1 calc R U . . .
C6 C 0.2110(4) 0.05599(11) 0.5463(2) 0.0854(8) Uani 1 1 d . . . . .
H6 H 0.083484 0.049480 0.515831 0.103 Uiso 1 1 calc R U . . .
C7 C 0.3175(5) 0.00739(12) 0.5889(2) 0.0945(9) Uani 1 1 d . . . . .
H7 H 0.261186 -0.030913 0.587178 0.113 Uiso 1 1 calc R U . . .
C8 C 0.5032(4) 0.01623(11) 0.63284(19) 0.0743(6) Uani 1 1 d . . . . .
H8 H 0.573288 -0.016474 0.661327 0.089 Uiso 1 1 calc R U . . .
C9 C 0.5945(3) 0.07381(9) 0.63687(14) 0.0533(4) Uani 1 1 d . . . . .
C10 C 0.7870(3) 0.08278(11) 0.68175(16) 0.0649(5) Uani 1 1 d . . . . .
H10 H 0.860425 0.050277 0.708819 0.078 Uiso 1 1 calc R U . . .
C11 C 0.8679(3) 0.13960(12) 0.68589(17) 0.0724(6) Uani 1 1 d . . . . .
H11 H 0.995762 0.145726 0.716268 0.087 Uiso 1 1 calc R U . . .
C12 C 0.7573(3) 0.18851(10) 0.64413(15) 0.0579(5) Uani 1 1 d . . . . .
H12 H 0.812513 0.226960 0.648225 0.069 Uiso 1 1 calc R U . . .
C13 C 0.5453(3) 0.36236(8) 0.38574(14) 0.0528(4) Uani 1 1 d . . . . .
H13A H 0.643215 0.345354 0.347812 0.063 Uiso 1 1 calc R U . . .
H13B H 0.486049 0.396910 0.350546 0.063 Uiso 1 1 calc R U . . .
C14 C 0.6485(4) 0.38356(9) 0.48198(16) 0.0624(5) Uani 1 1 d . . . . .
H14A H 0.708492 0.349259 0.517552 0.075 Uiso 1 1 calc R U . . .
H14B H 0.551684 0.401112 0.520033 0.075 Uiso 1 1 calc R U . . .
C15 C 0.8094(4) 0.43056(11) 0.4682(2) 0.0776(7) Uani 1 1 d . . . . .
H15A H 0.878297 0.441128 0.531090 0.093 Uiso 1 1 calc R U . . .
H15B H 0.905366 0.412982 0.429705 0.093 Uiso 1 1 calc R U . . .
C16 C 0.7277(4) 0.48501(10) 0.42052(18) 0.0679(6) Uani 1 1 d . . . . .
C17 C 0.6069(2) 0.21150(7) 0.39824(11) 0.0397(3) Uani 1 1 d . . . . .
C18 C 0.8077(3) 0.22394(9) 0.40302(15) 0.0537(4) Uani 1 1 d . . . . .
H18 H 0.861394 0.254403 0.444075 0.064 Uiso 1 1 calc R U . . .
C19 C 0.9300(3) 0.19227(9) 0.34837(16) 0.0590(5) Uani 1 1 d . . . . .
H19 H 1.064684 0.201065 0.352719 0.071 Uiso 1 1 calc R U . . .
C20 C 0.8503(3) 0.14759(9) 0.28750(14) 0.0513(4) Uani 1 1 d . . . . .
C21 C 0.6520(3) 0.13405(8) 0.27973(15) 0.0534(4) Uani 1 1 d . . . . .
H21 H 0.599454 0.103874 0.237799 0.064 Uiso 1 1 calc R U . . .
C22 C 0.5313(3) 0.16617(8) 0.33554(14) 0.0483(4) Uani 1 1 d . . . . .
H22 H 0.396712 0.157154 0.330862 0.058 Uiso 1 1 calc R U . . .

loop_
_atom_site_aniso_label
_atom_site_aniso_U_11
_atom_site_aniso_U_22
_atom_site_aniso_U_33
_atom_site_aniso_U_23
_atom_site_aniso_U_13
_atom_site_aniso_U_12
S1 0.0471(2) 0.0422(2) 0.0376(2) 0.00011(15) 0.00840(16) 0.00214(15)
Cl1 0.0652(3) 0.1085(5) 0.0903(4) -0.0425(4) 0.0183(3) 0.0188(3)
N1 0.1151(17) 0.0670(12) 0.0440(10) 0.0097(8) 0.0346(10) 0.0271(11)
N2 0.130(2) 0.0556(12) 0.0933(16) 0.0087(11) 0.0255(15) -0.0027(12)
O1 0.0631(8) 0.0615(8) 0.0405(7) -0.0020(6) 0.0017(6) 0.0030(6)
O2 0.0587(8) 0.0606(8) 0.0547(8) 0.0003(6) 0.0171(6) 0.0149(6)
C1 0.0608(10) 0.0421(8) 0.0408(9) -0.0019(7) 0.0120(7) -0.0026(7)
C2 0.0490(8) 0.0385(8) 0.0373(8) -0.0009(6) 0.0103(7) 0.0002(6)
C3 0.0530(9) 0.0538(10) 0.0373(8) -0.0011(7) 0.0082(7) -0.0041(8)
C4 0.0549(10) 0.0502(9) 0.0416(9) -0.0002(7) 0.0097(7) -0.0010(7)
C5 0.0563(11) 0.0535(10) 0.0666(13) 0.0045(9) -0.0007(9) -0.0090(8)
C6 0.0789(16) 0.0681(14) 0.105(2) 0.0066(14) -0.0063(14) -0.0203(12)
C7 0.114(2) 0.0532(13) 0.113(2) 0.0074(14) -0.0015(18) -0.0215(14)
C8 0.0892(17) 0.0558(12) 0.0769(15) 0.0063(11) 0.0054(13) 0.0019(11)
C9 0.0644(11) 0.0519(10) 0.0447(9) 0.0033(8) 0.0117(8) 0.0095(8)
C10 0.0638(12) 0.0740(13) 0.0570(12) 0.0064(10) 0.0070(10) 0.0135(10)
C11 0.0546(11) 0.1004(18) 0.0601(13) 0.0066(12) -0.0021(10) 0.0002(11)
C12 0.0563(11) 0.0636(11) 0.0525(11) 0.0013(9) 0.0007(8) -0.0122(9)
C13 0.0657(11) 0.0443(9) 0.0495(10) 0.0054(7) 0.0106(8) -0.0045(8)
C14 0.0795(14) 0.0464(10) 0.0588(12) 0.0041(9) -0.0031(10) -0.0083(9)
C15 0.0739(14) 0.0624(13) 0.0917(18) 0.0069(12) -0.0112(13) -0.0158(11)
C16 0.0825(15) 0.0509(11) 0.0710(14) -0.0031(10) 0.0121(12) -0.0164(10)
C17 0.0469(8) 0.0380(7) 0.0350(8) 0.0011(6) 0.0087(6) 0.0006(6)
C18 0.0474(9) 0.0561(10) 0.0574(11) -0.0166(8) 0.0051(8) -0.0042(8)
C19 0.0404(9) 0.0684(12) 0.0690(13) -0.0146(10) 0.0094(8) -0.0012(8)
C20 0.0498(9) 0.0562(10) 0.0488(10) -0.0070(8) 0.0101(8) 0.0102(8)
C21 0.0550(10) 0.0495(9) 0.0558(11) -0.0151(8) 0.0064(8) -0.0007(8)
C22 0.0441(9) 0.0470(9) 0.0547(10) -0.0072(8) 0.0090(7) -0.0041(7)

loop_
_atom_type_symbol
_atom_type_description
_atom_type_scat_dispersion_real
_atom_type_scat_dispersion_imag
_atom_type_scat_source
C C 0.0137 0.0067 'International Tables Vol C Tables 4.2.6.8 and 6.1.1.4'
H H 0.0000 0.0000 'International Tables Vol C Tables 4.2.6.8 and 6.1.1.4'
Cl Cl 0.3281 0.5435 'International Tables Vol C Tables 4.2.6.8 and 6.1.1.4'
N N 0.0241 0.0134 'International Tables Vol C Tables 4.2.6.8 and 6.1.1.4'
O O 0.0389 0.0241 'International Tables Vol C Tables 4.2.6.8 and 6.1.1.4'
S S 0.2925 0.4295 'International Tables Vol C Tables 4.2.6.8 and 6.1.1.4'

loop_
_geom_angle_atom_site_label_1
_geom_angle_atom_site_label_2
_geom_angle_atom_site_label_3
_geom_angle
_geom_angle_site_symmetry_1
_geom_angle_site_symmetry_3
_geom_angle_publ_flag
O1 S1 O2 116.61(8) . . ?
O1 S1 C2 109.36(8) . . ?
O2 S1 C2 110.11(8) . . ?
O1 S1 C13 105.65(9) . . ?
O2 S1 C13 108.20(9) . . ?
C2 S1 C13 106.33(9) . . ?
C1 N1 H1A 120.5(19) . . ?
C1 N1 H1B 116.8(17) . . ?
H1A N1 H1B 123(3) . . ?
N1 C1 C2 126.78(18) . . ?
N1 C1 C3 114.77(16) . . ?
C2 C1 C3 118.45(15) . . ?
C1 C2 C17 122.59(15) . . ?
C1 C2 S1 122.89(13) . . ?
C17 C2 S1 114.45(11) . . ?
C12 C3 C4 119.99(18) . . ?
C12 C3 C1 120.49(17) . . ?
C4 C3 C1 119.52(16) . . ?
C3 C4 C5 122.42(17) . . ?
C3 C4 C9 118.31(17) . . ?
C5 C4 C9 119.27(17) . . ?
C6 C5 C4 119.5(2) . . ?
C6 C5 H5 120.3 . . ?
C4 C5 H5 120.3 . . ?
C5 C6 C7 122.1(3) . . ?
C5 C6 H6 119.0 . . ?
C7 C6 H6 119.0 . . ?
C8 C7 C6 119.5(2) . . ?
C8 C7 H7 120.3 . . ?
C6 C7 H7 120.3 . . ?
C7 C8 C9 122.0(2) . . ?
C7 C8 H8 119.0 . . ?
C9 C8 H8 119.0 . . ?
C10 C9 C8 121.9(2) . . ?
C10 C9 C4 120.36(19) . . ?
C8 C9 C4 117.7(2) . . ?
C11 C10 C9 119.9(2) . . ?
C11 C10 H10 120.0 . . ?
C9 C10 H10 120.0 . . ?
C10 C11 C12 119.9(2) . . ?
C10 C11 H11 120.1 . . ?
C12 C11 H11 120.1 . . ?
C3 C12 C11 121.50(19) . . ?
C3 C12 H12 119.2 . . ?
C11 C12 H12 119.2 . . ?
C14 C13 S1 113.60(14) . . ?
C14 C13 H13A 108.8 . . ?
S1 C13 H13A 108.8 . . ?
C14 C13 H13B 108.8 . . ?
S1 C13 H13B 108.8 . . ?
H13A C13 H13B 107.7 . . ?
C13 C14 C15 111.42(19) . . ?
C13 C14 H14A 109.3 . . ?
C15 C14 H14A 109.3 . . ?
C13 C14 H14B 109.3 . . ?
C15 C14 H14B 109.3 . . ?
H14A C14 H14B 108.0 . . ?
C16 C15 C14 112.3(2) . . ?
C16 C15 H15A 109.1 . . ?
C14 C15 H15A 109.1 . . ?
C16 C15 H15B 109.1 . . ?
C14 C15 H15B 109.1 . . ?
H15A C15 H15B 107.9 . . ?
N2 C16 C15 179.1(3) . . ?
C18 C17 C22 117.75(15) . . ?
C18 C17 C2 120.95(15) . . ?
C22 C17 C2 121.28(15) . . ?
C19 C18 C17 121.57(17) . . ?
C19 C18 H18 119.2 . . ?
C17 C18 H18 119.2 . . ?
C20 C19 C18 119.08(17) . . ?
C20 C19 H19 120.5 . . ?
C18 C19 H19 120.5 . . ?
C21 C20 C19 121.40(16) . . ?
C21 C20 Cl1 120.13(14) . . ?
C19 C20 Cl1 118.47(15) . . ?
C20 C21 C22 118.77(17) . . ?
C20 C21 H21 120.6 . . ?
C22 C21 H21 120.6 . . ?
C21 C22 C17 121.42(16) . . ?
C21 C22 H22 119.3 . . ?
C17 C22 H22 119.3 . . ?

loop_
_geom_bond_atom_site_label_1
_geom_bond_atom_site_label_2
_geom_bond_distance
_geom_bond_site_symmetry_2
_geom_bond_publ_flag
S1 O1 1.4412(13) . ?
S1 O2 1.4426(13) . ?
S1 C2 1.7331(17) . ?
S1 C13 1.7706(19) . ?
Cl1 C20 1.7450(18) . ?
N1 C1 1.336(2) . ?
N1 H1A 0.88(3) . ?
N1 H1B 0.82(3) . ?
N2 C16 1.127(3) . ?
C1 C2 1.365(2) . ?
C1 C3 1.503(3) . ?
C2 C17 1.496(2) . ?
C3 C12 1.361(3) . ?
C3 C4 1.412(3) . ?
C4 C5 1.420(3) . ?
C4 C9 1.424(3) . ?
C5 C6 1.360(3) . ?
C5 H5 0.9300 . ?
C6 C7 1.390(4) . ?
C6 H6 0.9300 . ?
C7 C8 1.350(4) . ?
C7 H7 0.9300 . ?
C8 C9 1.417(3) . ?
C8 H8 0.9300 . ?
C9 C10 1.396(3) . ?
C10 C11 1.372(3) . ?
C10 H10 0.9300 . ?
C11 C12 1.405(3) . ?
C11 H11 0.9300 . ?
C12 H12 0.9300 . ?
C13 C14 1.510(3) . ?
C13 H13A 0.9700 . ?
C13 H13B 0.9700 . ?
C14 C15 1.537(3) . ?
C14 H14A 0.9700 . ?
C14 H14B 0.9700 . ?
C15 C16 1.455(3) . ?
C15 H15A 0.9700 . ?
C15 H15B 0.9700 . ?
C17 C18 1.385(2) . ?
C17 C22 1.388(2) . ?
C18 C19 1.378(3) . ?
C18 H18 0.9300 . ?
C19 C20 1.371(3) . ?
C19 H19 0.9300 . ?
C20 C21 1.371(3) . ?
C21 C22 1.387(2) . ?
C21 H21 0.9300 . ?
C22 H22 0.9300 . ?

loop_
_geom_hbond_atom_site_label_D
_geom_hbond_atom_site_label_H
_geom_hbond_atom_site_label_A
_geom_hbond_distance_DH
_geom_hbond_distance_HA
_geom_hbond_distance_DA
_geom_hbond_angle_DHA
_geom_hbond_site_symmetry_A
N1 H1B O1 0.82(3) 2.13(3) 2.942(2) 168(2) 4_566
N1 H1A O2 0.88(3) 2.06(3) 2.733(3) 133(3) .

loop_
_geom_torsion_atom_site_label_1
_geom_torsion_atom_site_label_2
_geom_torsion_atom_site_label_3
_geom_torsion_atom_site_label_4
_geom_torsion
_geom_torsion_site_symmetry_1
_geom_torsion_site_symmetry_2
_geom_torsion_site_symmetry_3
_geom_torsion_site_symmetry_4
_geom_torsion_publ_flag
N1 C1 C2 C17 179.7(2) . . . . ?
C3 C1 C2 C17 -1.3(3) . . . . ?
N1 C1 C2 S1 3.0(3) . . . . ?
C3 C1 C2 S1 -177.97(13) . . . . ?
O1 S1 C2 C1 -140.51(15) . . . . ?
O2 S1 C2 C1 -11.14(18) . . . . ?
C13 S1 C2 C1 105.85(16) . . . . ?
O1 S1 C2 C17 42.54(14) . . . . ?
O2 S1 C2 C17 171.91(12) . . . . ?
C13 S1 C2 C17 -71.10(14) . . . . ?
N1 C1 C3 C12 -90.5(2) . . . . ?
C2 C1 C3 C12 90.4(2) . . . . ?
N1 C1 C3 C4 89.3(2) . . . . ?
C2 C1 C3 C4 -89.9(2) . . . . ?
C12 C3 C4 C5 178.52(19) . . . . ?
C1 C3 C4 C5 -1.2(3) . . . . ?
C12 C3 C4 C9 -0.7(3) . . . . ?
C1 C3 C4 C9 179.57(15) . . . . ?
C3 C4 C5 C6 -179.6(2) . . . . ?
C9 C4 C5 C6 -0.4(3) . . . . ?
C4 C5 C6 C7 0.7(4) . . . . ?
C5 C6 C7 C8 -0.4(5) . . . . ?
C6 C7 C8 C9 -0.2(5) . . . . ?
C7 C8 C9 C10 -179.6(3) . . . . ?
C7 C8 C9 C4 0.4(4) . . . . ?
C3 C4 C9 C10 -0.9(3) . . . . ?
C5 C4 C9 C10 179.86(19) . . . . ?
C3 C4 C9 C8 179.12(19) . . . . ?
C5 C4 C9 C8 -0.1(3) . . . . ?
C8 C9 C10 C11 -178.5(2) . . . . ?
C4 C9 C10 C11 1.5(3) . . . . ?
C9 C10 C11 C12 -0.6(3) . . . . ?
C4 C3 C12 C11 1.7(3) . . . . ?
C1 C3 C12 C11 -178.58(19) . . . . ?
C10 C11 C12 C3 -1.0(3) . . . . ?
O1 S1 C13 C14 -176.37(15) . . . . ?
O2 S1 C13 C14 58.05(17) . . . . ?
C2 S1 C13 C14 -60.21(17) . . . . ?
S1 C13 C14 C15 179.73(16) . . . . ?
C13 C14 C15 C16 62.6(3) . . . . ?
C1 C2 C17 C18 -83.4(2) . . . . ?
S1 C2 C17 C18 93.61(18) . . . . ?
C1 C2 C17 C22 98.1(2) . . . . ?
S1 C2 C17 C22 -84.91(18) . . . . ?
C22 C17 C18 C19 -0.6(3) . . . . ?
C2 C17 C18 C19 -179.19(18) . . . . ?
C17 C18 C19 C20 0.3(3) . . . . ?
C18 C19 C20 C21 0.2(3) . . . . ?
C18 C19 C20 Cl1 -179.43(17) . . . . ?
C19 C20 C21 C22 -0.5(3) . . . . ?
Cl1 C20 C21 C22 179.14(15) . . . . ?
C20 C21 C22 C17 0.2(3) . . . . ?
C18 C17 C22 C21 0.3(3) . . . . ?
C2 C17 C22 C21 178.89(17) . . . . ?
